data_4003243
loop_
_publ_author_name
'Ogiwara, Naoki'
'Inukai, Munehiro'
'Itakura, Tomoya'
'Horike, Satoshi'
'Kitagawa, Susumu'

_publ_section_title
;
 Fast Conduction of Organic Cations in Metal Sulfate Frameworks
;
_journal_issue 11
_journal_name_full 'Chemistry of Materials'
_journal_page_first 3968
_journal_paper_doi 10.1021/acs.chemmater.6b01284
_journal_volume 28
_journal_year 2016
_chemical_formula_moiety 'O8 S2 Zn, 2(C2 H8 N)'
_chemical_formula_sum 'C4 H16 N2 O8 S2 Zn'
_chemical_formula_weight 349.68
_space_group_IT_number 12
_space_group_name_Hall '-C 2y'
_space_group_name_H-M_alt 'C 1 2/m 1'
_symmetry_cell_setting monoclinic
_symmetry_space_group_name_H-M 'C 1 2/m 1'
_atom_sites_solution_hydrogens geom
_atom_sites_solution_primary direct
_atom_sites_solution_secondary difmap
_audit_creation_method SHELXL-97
_cell_angle_alpha 90.00
_cell_angle_beta 118.615(18)
_cell_angle_gamma 90.00
_cell_formula_units_Z 4
_cell_length_a 17.309(8)
_cell_length_b 9.215(3)
_cell_length_c 9.142(4)
_cell_measurement_reflns_used 2144
_cell_measurement_temperature 223(2)
_cell_measurement_theta_max 27.4430
_cell_measurement_theta_min 3.1415
_cell_volume 1280.1(9)
_computing_cell_refinement 'CrystalClear (Rigaku Inc., 2008)'
_computing_data_collection 'CrystalClear (Rigaku Inc., 2008)'
_computing_data_reduction 'CrystalClear (Rigaku Inc., 2008)'
_computing_structure_refinement 'SHELXL-97 (Sheldrick, 1997)'
_computing_structure_solution 'SHELXS-97 (Sheldrick, 1990)'
_diffrn_ambient_temperature 223(2)
_diffrn_detector_area_resol_mean 28.5714
_diffrn_measured_fraction_theta_full 0.989
_diffrn_measured_fraction_theta_max 0.989
_diffrn_measurement_device_type 'Saturn724+ (4x4 bin mode)'
_diffrn_measurement_method dtprofit.ref
_diffrn_radiation_monochromator Confocal
_diffrn_radiation_source 'Rotating Anode'
_diffrn_radiation_type 'Mo K\a'
_diffrn_radiation_wavelength 0.71075
_diffrn_reflns_av_R_equivalents 0.0343
_diffrn_reflns_av_sigmaI/netI 0.0221
_diffrn_reflns_limit_h_max 22
_diffrn_reflns_limit_h_min -22
_diffrn_reflns_limit_k_max 11
_diffrn_reflns_limit_k_min -11
_diffrn_reflns_limit_l_max 11
_diffrn_reflns_limit_l_min -11
_diffrn_reflns_number 7241
_diffrn_reflns_theta_full 27.48
_diffrn_reflns_theta_max 27.48
_diffrn_reflns_theta_min 3.14
_exptl_absorpt_coefficient_mu 2.275
_exptl_absorpt_correction_T_max 0.8045
_exptl_absorpt_correction_T_min 0.6001
_exptl_absorpt_correction_type multi-scan
_exptl_absorpt_process_details 'REQAB (Rigaku, 1998)'
_exptl_crystal_colour Colorless
_exptl_crystal_density_diffrn 1.815
_exptl_crystal_density_method 'not measured'
_exptl_crystal_description Prism
_exptl_crystal_F_000 720
_exptl_crystal_size_max 0.25
_exptl_crystal_size_mid 0.20
_exptl_crystal_size_min 0.10
_refine_diff_density_max 0.528
_refine_diff_density_min -0.417
_refine_diff_density_rms 0.069
_refine_ls_extinction_method none
_refine_ls_goodness_of_fit_ref 0.877
_refine_ls_hydrogen_treatment constr
_refine_ls_matrix_type full
_refine_ls_number_parameters 92
_refine_ls_number_reflns 1544
_refine_ls_number_restraints 0
_refine_ls_restrained_S_all 0.877
_refine_ls_R_factor_all 0.0278
_refine_ls_R_factor_gt 0.0268
_refine_ls_shift/su_max 0.000
_refine_ls_shift/su_mean 0.000
_refine_ls_structure_factor_coef Fsqd
_refine_ls_weighting_details 'calc w=1/[\s^2^(Fo^2^)+(0.1000P)^2^+0.0000P] where P=(Fo^2^+2Fc^2^)/3'
_refine_ls_weighting_scheme calc
_refine_ls_wR_factor_gt 0.0954
_refine_ls_wR_factor_ref 0.0977
_reflns_number_gt 1495
_reflns_number_total 1544
_reflns_threshold_expression >2sigma(I)
_cod_data_source_file NH2Me2.cif
_cod_data_source_block ydkr
_cod_depositor_comments
;
The following automatic conversions were performed:

data item '_exptl_absorpt_correction_type' value 'Multi-scan' was
changed to 'multi-scan' in accordance with the
/home/saulius/struct/COD-crude-data/automatic-downloads/DataCite-retrospective/ACS/depositions/lib/dictionaries/cif_core.dic
dictionary named 'cif_core.dic' version 2.4.2 last updated on
2011-04-26.

Automatic conversion script
Id: cif_fix_values 6909 2019-04-08 15:41:33Z antanas 
;
_cod_original_cell_volume 1279.9(9)
_cod_original_sg_symbol_H-M 'C 2/m'
_cod_database_code 4003243

loop_
_symmetry_equiv_pos_as_xyz
'x, y, z'
'-x, y, -z'
'x+1/2, y+1/2, z'
'-x+1/2, y+1/2, -z'
'-x, -y, -z'
'x, -y, z'
'-x+1/2, -y+1/2, -z'
'x+1/2, -y+1/2, z'

loop_
_atom_site_label
_atom_site_type_symbol
_atom_site_fract_x
_atom_site_fract_y
_atom_site_fract_z
_atom_site_U_iso_or_equiv
_atom_site_adp_type
_atom_site_occupancy
_atom_site_symmetry_multiplicity
_atom_site_calc_flag
_atom_site_refinement_flags
Zn1 Zn 1.0000 0.24489(2) 0.5000 0.02138(15) Uani 1 2 d S
S1 S 0.90843(3) 0.5000 0.56955(6) 0.01929(18) Uani 1 2 d S
S2 S 0.90341(3) 0.0000 0.26485(6) 0.02239(18) Uani 1 2 d S
O2 O 0.84833(12) 0.5000 0.6392(2) 0.0287(4) Uani 1 2 d S
O5 O 0.96699(8) 0.36987(14) 0.63368(14) 0.0292(3) Uani 1 1 d .
O6 O 0.98907(12) 0.0000 0.2722(2) 0.0382(5) Uani 1 2 d S
O9 O 0.89544(8) 0.13034(13) 0.35477(15) 0.0308(3) Uani 1 1 d .
O7 O 0.86200(12) 0.5000 0.3882(2) 0.0295(4) Uani 1 2 d S
O8 O 0.83157(14) 0.0000 0.0950(2) 0.0384(5) Uani 1 2 d S
N1 N 0.82923(16) 0.0000 0.6056(3) 0.0327(5) Uani 1 2 d S
H1A H 0.8711 0.0000 0.5723 0.039 Uiso 1 2 calc SR
H1B H 0.7755 0.0000 0.5129 0.039 Uiso 1 2 calc SR
N2 N 0.84924(17) 0.5000 0.0716(3) 0.0370(6) Uani 1 2 d S
H2A H 0.8816 0.5000 0.1847 0.044 Uiso 1 2 calc SR
H2B H 0.7914 0.5000 0.0448 0.044 Uiso 1 2 calc SR
C1 C 0.83855(18) -0.1306(3) 0.7042(4) 0.0635(8) Uani 1 1 d .
H1 H 0.8946 -0.1279 0.8058 0.095 Uiso 1 1 calc R
H2 H 0.8362 -0.2159 0.6400 0.095 Uiso 1 1 calc R
H3 H 0.7911 -0.1344 0.7320 0.095 Uiso 1 1 calc R
C2 C 0.8682(2) 0.6317(3) 0.0074(3) 0.0621(7) Uani 1 1 d .
H4 H 0.9299 0.6329 0.0361 0.093 Uiso 1 1 calc R
H5 H 0.8552 0.7155 0.0559 0.093 Uiso 1 1 calc R
H6 H 0.8322 0.6345 -0.1129 0.093 Uiso 1 1 calc R

loop_
_atom_site_aniso_label
_atom_site_aniso_U_11
_atom_site_aniso_U_22
_atom_site_aniso_U_33
_atom_site_aniso_U_23
_atom_site_aniso_U_13
_atom_site_aniso_U_12
Zn1 0.0210(2) 0.0169(2) 0.0260(2) 0.000 0.01096(15) 0.000
S1 0.0203(3) 0.0188(3) 0.0218(3) 0.000 0.0126(2) 0.000
S2 0.0172(3) 0.0213(3) 0.0230(3) 0.000 0.0051(2) 0.000
O2 0.0275(9) 0.0356(10) 0.0310(9) 0.000 0.0205(8) 0.000
O5 0.0367(7) 0.0242(6) 0.0325(6) 0.0048(5) 0.0211(6) 0.0090(5)
O6 0.0245(9) 0.0492(13) 0.0436(10) 0.000 0.0185(8) 0.000
O9 0.0235(6) 0.0228(6) 0.0384(6) -0.0056(5) 0.0087(5) -0.0003(5)
O7 0.0274(9) 0.0403(11) 0.0217(7) 0.000 0.0125(7) 0.000
O8 0.0323(11) 0.0422(12) 0.0248(9) 0.000 0.0009(8) 0.000
N1 0.0255(11) 0.0362(13) 0.0407(12) 0.000 0.0192(10) 0.000
N2 0.0338(12) 0.0544(16) 0.0188(9) 0.000 0.0094(9) 0.000
C1 0.0477(14) 0.0391(13) 0.113(2) 0.0237(15) 0.0461(15) 0.0143(11)
C2 0.086(2) 0.0401(13) 0.0420(11) -0.0029(10) 0.0158(12) -0.0114(13)

loop_
_atom_type_symbol
_atom_type_description
_atom_type_scat_dispersion_real
_atom_type_scat_dispersion_imag
_atom_type_scat_source
C C 0.0033 0.0016 'International Tables Vol C Tables 4.2.6.8 and 6.1.1.4'
N N 0.0061 0.0033 'International Tables Vol C Tables 4.2.6.8 and 6.1.1.4'
O O 0.0106 0.0060 'International Tables Vol C Tables 4.2.6.8 and 6.1.1.4'
S S 0.1246 0.1234 'International Tables Vol C Tables 4.2.6.8 and 6.1.1.4'
Zn Zn 0.2839 1.4301 'International Tables Vol C Tables 4.2.6.8 and 6.1.1.4'
H H 0.0000 0.0000 'International Tables Vol C Tables 4.2.6.8 and 6.1.1.4'

loop_
_geom_angle_atom_site_label_1
_geom_angle_atom_site_label_2
_geom_angle_atom_site_label_3
_geom_angle
_geom_angle_site_symmetry_1
_geom_angle_site_symmetry_3
O5 Zn1 O5 107.74(8) . 2_756
O5 Zn1 O9 106.80(6) . .
O5 Zn1 O9 110.20(6) 2_756 .
O5 Zn1 O9 110.20(6) . 2_756
O5 Zn1 O9 106.80(6) 2_756 2_756
O9 Zn1 O9 114.92(8) . 2_756
O7 S1 O2 112.17(11) . .
O7 S1 O5 110.32(6) . 6_565
O2 S1 O5 108.68(7) . 6_565
O7 S1 O5 110.32(6) . .
O2 S1 O5 108.68(7) . .
O5 S1 O5 106.50(11) 6_565 .
O6 S2 O8 112.46(12) . .
O6 S2 O9 109.57(6) . 6
O8 S2 O9 109.26(7) . 6
O6 S2 O9 109.57(6) . .
O8 S2 O9 109.26(7) . .
O9 S2 O9 106.53(10) 6 .
S1 O5 Zn1 124.99(7) . .
S2 O9 Zn1 120.32(8) . .
C1 N1 C1 110.4(3) 6 .
C2 N2 C2 113.3(3) 6_565 .

loop_
_geom_bond_atom_site_label_1
_geom_bond_atom_site_label_2
_geom_bond_distance
_geom_bond_site_symmetry_2
Zn1 O5 1.9532(12) .
Zn1 O5 1.9532(12) 2_756
Zn1 O9 1.9624(13) .
Zn1 O9 1.9624(14) 2_756
S1 O7 1.4551(18) .
S1 O2 1.4565(18) .
S1 O5 1.4965(13) 6_565
S1 O5 1.4965(13) .
S2 O6 1.452(2) .
S2 O8 1.4519(19) .
S2 O9 1.4986(13) 6
S2 O9 1.4986(13) .
N1 C1 1.466(3) 6
N1 C1 1.466(3) .
N2 C2 1.452(3) 6_565
N2 C2 1.452(3) .

loop_
_geom_torsion_atom_site_label_1
_geom_torsion_atom_site_label_2
_geom_torsion_atom_site_label_3
_geom_torsion_atom_site_label_4
_geom_torsion
_geom_torsion_site_symmetry_1
O7 S1 O5 Zn1 14.33(13) .
O2 S1 O5 Zn1 137.69(10) .
O5 S1 O5 Zn1 -105.39(10) 6_565
O5 Zn1 O5 S1 45.58(8) 2_756
O9 Zn1 O5 S1 -72.80(10) .
O9 Zn1 O5 S1 161.75(9) 2_756
O6 S2 O9 Zn1 -13.48(12) .
O8 S2 O9 Zn1 -137.11(10) .
O9 S2 O9 Zn1 104.97(9) 6
O5 Zn1 O9 S2 -165.81(8) .
O5 Zn1 O9 S2 77.43(9) 2_756
O9 Zn1 O9 S2 -43.27(7) 2_756
